data_4119261
loop_
_publ_author_name
'Andrew C. Stuart'
'John R. Tumbleston'
'Huaxing Zhou'
'Wentao Li'
'Shubin Liu'
'Harald Ade'
'Wei You'

_publ_contact_author_name
;
;
_publ_section_title
;
 Fluorine Substituents Reduce Charge Recombination and Drive Structure and
 Morphology Development in Polymer Solar Cells
;
_journal_name_full 'Journal of the American Chemical Society'
_journal_page_first 1806
_journal_page_last 1815
_journal_paper_doi 10.1021/ja309289u
_journal_volume 135
_journal_year 2013
_chemical_formula_moiety 'C26 H32 N2 S3'
_chemical_formula_sum 'C26 H32 N2 S3'
_chemical_formula_weight 468.72
_chemical_name_systematic
;
 ? 
;
_space_group_crystal_system triclinic
_space_group_IT_number 2
_space_group_name_Hall '-P 1'
_space_group_name_H-M_alt 'P -1'
_symmetry_space_group_name_Hall '-P 1'
_symmetry_space_group_name_H-M 'P -1'
_atom_sites_solution_hydrogens geom
_atom_sites_solution_primary iterative
_atom_sites_solution_secondary difmap
_audit_creation_date 2012-06-12
_audit_creation_method
;
  Olex2 1.2-beta
  (compiled May  9 2012 12:37:22, GUI svn.r4230)
;
_cell_angle_alpha 77.4380(10)
_cell_angle_beta 80.8120(10)
_cell_angle_gamma 78.1470(10)
_cell_formula_units_Z 2
_cell_length_a 6.76220(10)
_cell_length_b 12.0974(2)
_cell_length_c 15.0929(3)
_cell_measurement_reflns_used 8587
_cell_measurement_temperature 100(2)
_cell_measurement_theta_max 72.13
_cell_measurement_theta_min 3.02
_cell_volume 1170.84(4)
_computing_molecular_graphics
;
O. V. Dolomanov, L. J. Bourhis, R. J. Gildea, J. A. K. Howard and H. Puschmann,
OLEX2: a complete structure solution, refinement and analysis program.
J. Appl. Cryst. (2009). 42, 339-341.
;
_computing_publication_material
;
O. V. Dolomanov, L. J. Bourhis, R. J. Gildea, J. A. K. Howard and H. Puschmann,
OLEX2: a complete structure solution, refinement and analysis program.
J. Appl. Cryst. (2009). 42, 339-341.
;
_computing_structure_refinement
;
XL, G.M. Sheldrick, Acta Cryst.
(2008). A64, 112-122
;
_computing_structure_solution
;
olex2.solve (L.J. Bourhis, O.V. Dolomanov, R.J. Gildea, J.A.K. Howard,
H. Puschmann, in preparation, 2011)
;
_diffrn_ambient_temperature 100.15
_diffrn_measured_fraction_theta_full 0.967
_diffrn_measured_fraction_theta_max 0.967
_diffrn_measurement_device_type 'Bruker APEX-II CCD'
_diffrn_measurement_method '\f and \w scans'
_diffrn_radiation_monochromator graphite
_diffrn_radiation_type CuK\a
_diffrn_radiation_wavelength 1.54178
_diffrn_reflns_av_R_equivalents 0.0292
_diffrn_reflns_av_unetI/netI 0.0262
_diffrn_reflns_limit_h_max 7
_diffrn_reflns_limit_h_min -8
_diffrn_reflns_limit_k_max 14
_diffrn_reflns_limit_k_min -13
_diffrn_reflns_limit_l_max 17
_diffrn_reflns_limit_l_min -17
_diffrn_reflns_number 13888
_diffrn_reflns_theta_full 66.59
_diffrn_reflns_theta_max 66.59
_diffrn_reflns_theta_min 3.02
_diffrn_source 'fine-focus sealed tube'
_diffrn_standards_number 0
_exptl_absorpt_coefficient_mu 3.009
_exptl_absorpt_correction_T_max 1.0000
_exptl_absorpt_correction_T_min 0.8149
_exptl_absorpt_correction_type numerical
_exptl_absorpt_process_details
;
SADABS-2008/1 (Bruker,2008) was used for absorption correction.
wR2(int) was 0.0722 before and 0.0396 after correction.
The Ratio of minimum to maximum transmission is 0.8149.
The \l/2 correction factor is 0.0015.
;
_exptl_crystal_colour 'clear orange'
_exptl_crystal_colour_lustre clear
_exptl_crystal_colour_primary orange
_exptl_crystal_density_diffrn 1.330
_exptl_crystal_description block
_exptl_crystal_F_000 500
_exptl_crystal_size_max 0.444
_exptl_crystal_size_mid 0.104
_exptl_crystal_size_min 0.063
_refine_diff_density_max 0.336
_refine_diff_density_min -0.211
_refine_diff_density_rms 0.055
_refine_ls_extinction_method none
_refine_ls_goodness_of_fit_ref 1.030
_refine_ls_hydrogen_treatment constr
_refine_ls_matrix_type full
_refine_ls_number_parameters 282
_refine_ls_number_reflns 3982
_refine_ls_number_restraints 0
_refine_ls_restrained_S_all 1.030
_refine_ls_R_factor_all 0.0367
_refine_ls_R_factor_gt 0.0328
_refine_ls_shift/su_max 0.001
_refine_ls_shift/su_mean 0.000
_refine_ls_structure_factor_coef Fsqd
_refine_ls_weighting_details 'calc w=1/[\s^2^(Fo^2^)+(0.0551P)^2^+0.3651P] where P=(Fo^2^+2Fc^2^)/3'
_refine_ls_weighting_scheme calc
_refine_ls_wR_factor_gt 0.0847
_refine_ls_wR_factor_ref 0.0878
_reflns_number_gt 3608
_reflns_number_total 3982
_reflns_threshold_expression >2sigma(I)
_cod_data_source_file ja309289u_si_002.cif
_cod_data_source_block x1206006a
_cod_original_cell_volume 1170.85(3)
_cod_database_code 4119261

loop_
_space_group_symop_id
_space_group_symop_operation_xyz
1 'x, y, z'
2 '-x, -y, -z'

loop_
_atom_site_label
_atom_site_type_symbol
_atom_site_fract_x
_atom_site_fract_y
_atom_site_fract_z
_atom_site_U_iso_or_equiv
_atom_site_adp_type
_atom_site_occupancy
_atom_site_symmetry_multiplicity
_atom_site_calc_flag
_atom_site_refinement_flags
S1 S 0.41604(6) 0.19446(3) 0.57636(3) 0.01941(12) Uani 1 1 d .
S2 S 0.37561(6) 0.16343(3) 0.16843(3) 0.01970(12) Uani 1 1 d .
S3 S 1.02583(6) -0.00153(3) 0.10679(2) 0.01808(12) Uani 1 1 d .
N1 N 0.3260(2) 0.18615(11) 0.27191(9) 0.0181(3) Uani 1 1 d .
N2 N 0.6060(2) 0.09314(11) 0.16873(9) 0.0182(3) Uani 1 1 d .
C1 C -0.8050(3) 0.64111(15) 0.80345(12) 0.0254(4) Uani 1 1 d .
H1A H -0.9423 0.6869 0.8016 0.038 Uiso 1 1 calc R
H1B H -0.7119 0.6882 0.8136 0.038 Uiso 1 1 calc R
H1C H -0.8070 0.5741 0.8533 0.038 Uiso 1 1 calc R
C2 C -0.7330(3) 0.60089(14) 0.71294(11) 0.0213(4) Uani 1 1 d .
H2A H -0.7421 0.6686 0.6623 0.026 Uiso 1 1 calc R
H2B H -0.8241 0.5507 0.7042 0.026 Uiso 1 1 calc R
C3 C -0.5149(3) 0.53510(14) 0.70882(11) 0.0201(3) Uani 1 1 d .
H3A H -0.4244 0.5863 0.7164 0.024 Uiso 1 1 calc R
H3B H -0.5060 0.4692 0.7609 0.024 Uiso 1 1 calc R
C4 C -0.4370(2) 0.49008(14) 0.62062(11) 0.0192(3) Uani 1 1 d .
H4A H -0.4371 0.5560 0.5686 0.023 Uiso 1 1 calc R
H4B H -0.5308 0.4420 0.6110 0.023 Uiso 1 1 calc R
C5 C -0.2229(2) 0.41918(14) 0.62169(11) 0.0196(3) Uani 1 1 d .
H5A H -0.2234 0.3526 0.6731 0.024 Uiso 1 1 calc R
H5B H -0.1297 0.4669 0.6324 0.024 Uiso 1 1 calc R
C6 C -0.1426(2) 0.37542(14) 0.53296(11) 0.0197(3) Uani 1 1 d .
H6A H -0.2381 0.3292 0.5220 0.024 Uiso 1 1 calc R
H6B H -0.1415 0.4425 0.4819 0.024 Uiso 1 1 calc R
C7 C 0.0676(2) 0.30333(13) 0.53123(11) 0.0175(3) Uani 1 1 d .
C8 C 0.1829(2) 0.27557(14) 0.60204(11) 0.0195(3) Uani 1 1 d .
H8 H 0.1386 0.2987 0.6593 0.023 Uiso 1 1 calc R
C9 C 0.1729(2) 0.25633(13) 0.45410(11) 0.0187(3) Uani 1 1 d .
H9 H 0.1156 0.2664 0.3988 0.022 Uiso 1 1 calc R
C10 C 0.3640(2) 0.19553(13) 0.46711(11) 0.0167(3) Uani 1 1 d .
C11 C 0.5212(2) 0.13873(13) 0.40513(11) 0.0173(3) Uani 1 1 d .
C12 C 0.4945(2) 0.13754(12) 0.31295(11) 0.0155(3) Uani 1 1 d .
C13 C 0.6566(2) 0.08398(13) 0.25328(11) 0.0159(3) Uani 1 1 d .
C14 C 0.8501(2) 0.02992(13) 0.28301(11) 0.0167(3) Uani 1 1 d .
C15 C 0.8694(3) 0.03457(14) 0.37156(11) 0.0217(4) Uani 1 1 d .
H15 H 0.9960 0.0015 0.3941 0.026 Uiso 1 1 calc R
C16 C 0.7109(3) 0.08582(14) 0.43025(11) 0.0216(4) Uani 1 1 d .
H16 H 0.7358 0.0840 0.4908 0.026 Uiso 1 1 calc R
C17 C 1.0192(2) -0.02403(13) 0.22428(11) 0.0169(3) Uani 1 1 d .
C18 C 1.1969(2) -0.09236(13) 0.25059(11) 0.0179(3) Uani 1 1 d .
H18 H 1.2217 -0.1159 0.3127 0.021 Uiso 1 1 calc R
C19 C 1.3408(2) -0.12494(13) 0.17697(11) 0.0172(3) Uani 1 1 d .
C20 C 1.2662(2) -0.08096(13) 0.09483(11) 0.0188(3) Uani 1 1 d .
H20 H 1.3395 -0.0931 0.0376 0.023 Uiso 1 1 calc R
C21 C 1.5483(2) -0.19610(13) 0.19104(11) 0.0185(3) Uani 1 1 d .
H21A H 1.5299 -0.2705 0.2313 0.022 Uiso 1 1 calc R
H21B H 1.6189 -0.1560 0.2237 0.022 Uiso 1 1 calc R
C22 C 1.6856(2) -0.22057(14) 0.10473(11) 0.0195(3) Uani 1 1 d .
H22A H 1.7054 -0.1468 0.0637 0.023 Uiso 1 1 calc R
H22B H 1.6186 -0.2627 0.0723 0.023 Uiso 1 1 calc R
C23 C 1.8927(2) -0.29143(14) 0.12591(11) 0.0203(3) Uani 1 1 d .
H23A H 1.9526 -0.2533 0.1643 0.024 Uiso 1 1 calc R
H23B H 1.8736 -0.3683 0.1615 0.024 Uiso 1 1 calc R
C24 C 2.0404(3) -0.30612(15) 0.04005(12) 0.0231(4) Uani 1 1 d .
H24A H 2.0554 -0.2290 0.0037 0.028 Uiso 1 1 calc R
H24B H 1.9812 -0.3458 0.0026 0.028 Uiso 1 1 calc R
C25 C 2.2515(3) -0.37401(15) 0.05877(12) 0.0245(4) Uani 1 1 d .
H25A H 2.3474 -0.3608 0.0023 0.029 Uiso 1 1 calc R
H25B H 2.2990 -0.3442 0.1063 0.029 Uiso 1 1 calc R
C26 C 2.2573(3) -0.50240(16) 0.09014(14) 0.0313(4) Uani 1 1 d .
H26A H 2.2165 -0.5334 0.0424 0.047 Uiso 1 1 calc R
H26B H 2.1633 -0.5165 0.1463 0.047 Uiso 1 1 calc R
H26C H 2.3957 -0.5403 0.1020 0.047 Uiso 1 1 calc R

loop_
_atom_site_aniso_label
_atom_site_aniso_U_11
_atom_site_aniso_U_22
_atom_site_aniso_U_33
_atom_site_aniso_U_23
_atom_site_aniso_U_13
_atom_site_aniso_U_12
S1 0.0168(2) 0.0254(2) 0.0144(2) -0.00645(15) -0.00155(15) 0.00244(15)
S2 0.0164(2) 0.0256(2) 0.0170(2) -0.00776(15) -0.00397(16) 0.00186(15)
S3 0.0159(2) 0.0239(2) 0.0129(2) -0.00500(15) -0.00131(15) 0.00140(15)
N1 0.0161(7) 0.0207(7) 0.0170(7) -0.0048(5) -0.0024(5) -0.0005(5)
N2 0.0168(7) 0.0211(7) 0.0164(7) -0.0043(5) -0.0018(5) -0.0023(5)
C1 0.0225(9) 0.0264(9) 0.0252(9) -0.0093(7) 0.0049(7) -0.0010(7)
C2 0.0186(8) 0.0217(8) 0.0217(8) -0.0052(6) -0.0003(7) -0.0002(6)
C3 0.0192(8) 0.0201(8) 0.0198(8) -0.0048(6) -0.0011(7) -0.0009(6)
C4 0.0170(8) 0.0206(8) 0.0193(8) -0.0051(6) -0.0009(7) -0.0012(6)
C5 0.0181(8) 0.0224(8) 0.0169(8) -0.0042(6) -0.0002(7) -0.0013(6)
C6 0.0173(8) 0.0237(8) 0.0170(8) -0.0051(6) -0.0006(7) -0.0008(6)
C7 0.0173(8) 0.0179(7) 0.0162(8) -0.0028(6) 0.0005(6) -0.0031(6)
C8 0.0168(8) 0.0219(8) 0.0181(8) -0.0071(6) 0.0019(7) 0.0004(6)
C9 0.0183(8) 0.0201(8) 0.0170(8) -0.0037(6) -0.0009(7) -0.0028(6)
C10 0.0187(8) 0.0176(7) 0.0128(7) -0.0025(6) 0.0000(6) -0.0034(6)
C11 0.0176(8) 0.0178(7) 0.0148(8) -0.0028(6) 0.0009(6) -0.0020(6)
C12 0.0138(7) 0.0143(7) 0.0176(8) -0.0031(6) -0.0007(6) -0.0016(6)
C13 0.0181(8) 0.0149(7) 0.0147(7) -0.0033(6) -0.0003(6) -0.0037(6)
C14 0.0159(8) 0.0167(7) 0.0161(8) -0.0031(6) 0.0002(6) -0.0017(6)
C15 0.0173(8) 0.0267(9) 0.0185(8) -0.0050(7) -0.0035(7) 0.0039(7)
C16 0.0209(8) 0.0274(9) 0.0147(8) -0.0053(6) -0.0027(7) 0.0019(7)
C17 0.0179(8) 0.0183(7) 0.0139(7) -0.0030(6) -0.0002(6) -0.0033(6)
C18 0.0177(8) 0.0200(8) 0.0141(7) -0.0027(6) -0.0013(6) -0.0006(6)
C19 0.0164(8) 0.0170(7) 0.0181(8) -0.0047(6) -0.0001(7) -0.0026(6)
C20 0.0159(8) 0.0219(8) 0.0176(8) -0.0073(6) 0.0022(6) -0.0007(6)
C21 0.0174(8) 0.0196(8) 0.0170(8) -0.0035(6) -0.0009(7) -0.0009(6)
C22 0.0158(8) 0.0228(8) 0.0191(8) -0.0064(6) 0.0002(7) -0.0011(6)
C23 0.0178(8) 0.0214(8) 0.0206(8) -0.0047(6) -0.0005(7) -0.0014(6)
C24 0.0185(8) 0.0272(9) 0.0226(9) -0.0077(7) 0.0009(7) -0.0012(7)
C25 0.0176(8) 0.0304(9) 0.0252(9) -0.0101(7) 0.0020(7) -0.0019(7)
C26 0.0248(9) 0.0301(10) 0.0404(11) -0.0136(8) -0.0065(8) 0.0013(7)

loop_
_atom_type_symbol
_atom_type_description
_atom_type_scat_dispersion_real
_atom_type_scat_dispersion_imag
_atom_type_scat_source
C C 0.0181 0.0091 'International Tables Vol C Tables 4.2.6.8 and 6.1.1.4'
H H 0.0000 0.0000 'International Tables Vol C Tables 4.2.6.8 and 6.1.1.4'
N N 0.0311 0.0180 'International Tables Vol C Tables 4.2.6.8 and 6.1.1.4'
S S 0.3331 0.5567 'International Tables Vol C Tables 4.2.6.8 and 6.1.1.4'

loop_
_geom_angle_atom_site_label_1
_geom_angle_atom_site_label_2
_geom_angle_atom_site_label_3
_geom_angle
C8 S1 C10 92.01(8)
N2 S2 N1 101.12(7)
C20 S3 C17 92.16(8)
C12 N1 S2 106.44(11)
C13 N2 S2 106.52(11)
H1A C1 H1B 109.5
H1A C1 H1C 109.5
H1B C1 H1C 109.5
C2 C1 H1A 109.5
C2 C1 H1B 109.5
C2 C1 H1C 109.5
C1 C2 H2A 109.1
C1 C2 H2B 109.1
C1 C2 C3 112.27(14)
H2A C2 H2B 107.9
C3 C2 H2A 109.1
C3 C2 H2B 109.1
C2 C3 H3A 108.6
C2 C3 H3B 108.6
H3A C3 H3B 107.6
C4 C3 C2 114.46(14)
C4 C3 H3A 108.6
C4 C3 H3B 108.6
C3 C4 H4A 109.1
C3 C4 H4B 109.1
C3 C4 C5 112.64(13)
H4A C4 H4B 107.8
C5 C4 H4A 109.1
C5 C4 H4B 109.1
C4 C5 H5A 109.0
C4 C5 H5B 109.0
C4 C5 C6 112.92(13)
H5A C5 H5B 107.8
C6 C5 H5A 109.0
C6 C5 H5B 109.0
C5 C6 H6A 108.5
C5 C6 H6B 108.5
H6A C6 H6B 107.5
C7 C6 C5 114.89(14)
C7 C6 H6A 108.5
C7 C6 H6B 108.5
C8 C7 C6 124.79(14)
C8 C7 C9 111.28(15)
C9 C7 C6 123.93(14)
S1 C8 H8 123.7
C7 C8 S1 112.62(12)
C7 C8 H8 123.7
C7 C9 H9 123.0
C10 C9 C7 113.98(15)
C10 C9 H9 123.0
C9 C10 S1 110.11(12)
C9 C10 C11 130.93(15)
C11 C10 S1 118.93(12)
C12 C11 C10 123.04(14)
C16 C11 C10 122.08(15)
C16 C11 C12 114.82(14)
N1 C12 C11 125.91(14)
N1 C12 C13 113.00(14)
C11 C12 C13 121.07(14)
N2 C13 C12 112.92(14)
N2 C13 C14 125.28(14)
C14 C13 C12 121.79(14)
C13 C14 C17 123.48(14)
C15 C14 C13 115.04(14)
C15 C14 C17 121.46(15)
C14 C15 H15 118.3
C14 C15 C16 123.31(15)
C16 C15 H15 118.3
C11 C16 C15 123.96(15)
C11 C16 H16 118.0
C15 C16 H16 118.0
C14 C17 S3 122.85(12)
C18 C17 S3 109.96(12)
C18 C17 C14 127.08(15)
C17 C18 H18 122.8
C17 C18 C19 114.34(14)
C19 C18 H18 122.8
C18 C19 C21 122.62(14)
C20 C19 C18 111.00(14)
C20 C19 C21 126.36(14)
S3 C20 H20 123.7
C19 C20 S3 112.52(12)
C19 C20 H20 123.7
C19 C21 H21A 108.3
C19 C21 H21B 108.3
C19 C21 C22 115.88(14)
H21A C21 H21B 107.4
C22 C21 H21A 108.3
C22 C21 H21B 108.3
C21 C22 H22A 109.2
C21 C22 H22B 109.2
C21 C22 C23 111.94(14)
H22A C22 H22B 107.9
C23 C22 H22A 109.2
C23 C22 H22B 109.2
C22 C23 H23A 109.0
C22 C23 H23B 109.0
H23A C23 H23B 107.8
C24 C23 C22 112.78(14)
C24 C23 H23A 109.0
C24 C23 H23B 109.0
C23 C24 H24A 108.7
C23 C24 H24B 108.7
C23 C24 C25 114.20(14)
H24A C24 H24B 107.6
C25 C24 H24A 108.7
C25 C24 H24B 108.7
C24 C25 H25A 108.8
C24 C25 H25B 108.8
H25A C25 H25B 107.7
C26 C25 C24 113.73(15)
C26 C25 H25A 108.8
C26 C25 H25B 108.8
C25 C26 H26A 109.5
C25 C26 H26B 109.5
C25 C26 H26C 109.5
H26A C26 H26B 109.5
H26A C26 H26C 109.5
H26B C26 H26C 109.5

loop_
_geom_bond_atom_site_label_1
_geom_bond_atom_site_label_2
_geom_bond_distance
S1 C8 1.7128(16)
S1 C10 1.7370(16)
S2 N1 1.6151(14)
S2 N2 1.6145(14)
S3 C17 1.7291(16)
S3 C20 1.7141(16)
N1 C12 1.349(2)
N2 C13 1.349(2)
C1 H1A 0.9800
C1 H1B 0.9800
C1 H1C 0.9800
C1 C2 1.523(2)
C2 H2A 0.9900
C2 H2B 0.9900
C2 C3 1.524(2)
C3 H3A 0.9900
C3 H3B 0.9900
C3 C4 1.523(2)
C4 H4A 0.9900
C4 H4B 0.9900
C4 C5 1.524(2)
C5 H5A 0.9900
C5 H5B 0.9900
C5 C6 1.525(2)
C6 H6A 0.9900
C6 H6B 0.9900
C6 C7 1.507(2)
C7 C8 1.366(2)
C7 C9 1.429(2)
C8 H8 0.9500
C9 H9 0.9500
C9 C10 1.370(2)
C10 C11 1.462(2)
C11 C12 1.435(2)
C11 C16 1.383(2)
C12 C13 1.442(2)
C13 C14 1.432(2)
C14 C15 1.377(2)
C14 C17 1.463(2)
C15 H15 0.9500
C15 C16 1.407(2)
C16 H16 0.9500
C17 C18 1.374(2)
C18 H18 0.9500
C18 C19 1.423(2)
C19 C20 1.370(2)
C19 C21 1.508(2)
C20 H20 0.9500
C21 H21A 0.9900
C21 H21B 0.9900
C21 C22 1.522(2)
C22 H22A 0.9900
C22 H22B 0.9900
C22 C23 1.526(2)
C23 H23A 0.9900
C23 H23B 0.9900
C23 C24 1.524(2)
C24 H24A 0.9900
C24 H24B 0.9900
C24 C25 1.529(2)
C25 H25A 0.9900
C25 H25B 0.9900
C25 C26 1.516(3)
C26 H26A 0.9800
C26 H26B 0.9800
C26 H26C 0.9800

loop_
_geom_torsion_atom_site_label_1
_geom_torsion_atom_site_label_2
_geom_torsion_atom_site_label_3
_geom_torsion_atom_site_label_4
_geom_torsion
S1 C10 C11 C12 -178.35(12)
S1 C10 C11 C16 -1.1(2)
S2 N1 C12 C11 178.59(13)
S2 N1 C12 C13 0.18(15)
S2 N2 C13 C12 0.15(15)
S2 N2 C13 C14 -178.50(13)
S3 C17 C18 C19 1.31(17)
N1 S2 N2 C13 -0.04(12)
N1 C12 C13 N2 -0.23(19)
N1 C12 C13 C14 178.48(13)
N2 S2 N1 C12 -0.09(12)
N2 C13 C14 C15 177.72(15)
N2 C13 C14 C17 -0.6(2)
C1 C2 C3 C4 178.45(13)
C2 C3 C4 C5 -176.76(13)
C3 C4 C5 C6 -179.08(13)
C4 C5 C6 C7 -179.14(13)
C5 C6 C7 C8 0.8(2)
C5 C6 C7 C9 -178.40(14)
C6 C7 C8 S1 -178.95(12)
C6 C7 C9 C10 178.72(14)
C7 C9 C10 S1 0.52(17)
C7 C9 C10 C11 -177.36(15)
C8 S1 C10 C9 -0.29(12)
C8 S1 C10 C11 177.88(13)
C8 C7 C9 C10 -0.5(2)
C9 C7 C8 S1 0.30(18)
C9 C10 C11 C12 -0.6(3)
C9 C10 C11 C16 176.67(16)
C10 S1 C8 C7 -0.01(13)
C10 C11 C12 N1 -0.6(2)
C10 C11 C12 C13 177.73(14)
C10 C11 C16 C15 -177.14(15)
C11 C12 C13 N2 -178.72(13)
C11 C12 C13 C14 0.0(2)
C12 C11 C16 C15 0.4(2)
C12 C13 C14 C15 -0.8(2)
C12 C13 C14 C17 -179.18(14)
C13 C14 C15 C16 1.4(2)
C13 C14 C17 S3 14.8(2)
C13 C14 C17 C18 -169.24(15)
C14 C15 C16 C11 -1.3(3)
C14 C17 C18 C19 -175.08(14)
C15 C14 C17 S3 -163.48(13)
C15 C14 C17 C18 12.5(3)
C16 C11 C12 N1 -178.03(15)
C16 C11 C12 C13 0.3(2)
C17 S3 C20 C19 0.61(13)
C17 C14 C15 C16 179.85(15)
C17 C18 C19 C20 -0.9(2)
C17 C18 C19 C21 177.68(14)
C18 C19 C20 S3 0.02(17)
C18 C19 C21 C22 -178.41(14)
C19 C21 C22 C23 179.16(13)
C20 S3 C17 C14 175.49(14)
C20 S3 C17 C18 -1.08(12)
C20 C19 C21 C22 -0.1(2)
C21 C19 C20 S3 -178.48(12)
C21 C22 C23 C24 -173.90(14)
C22 C23 C24 C25 178.44(14)
C23 C24 C25 C26 74.58(19)
